data_4334061
loop_
_publ_author_name
'Bastien Boff'
'Christian Gaiddon'
'Michel Pfeffer'

_publ_section_title
;
 Cancer Cell Cytotoxicity of Cyclometalated Compounds Obtained with
 Osmium(II) Complexes
;
_journal_name_full 'Inorganic Chemistry'
_journal_page_first 2705
_journal_page_last 2715
_journal_paper_doi 10.1021/ic302779q
_journal_volume 52
_journal_year 2013
_chemical_formula_moiety 'C23 H25 N2 Os, F6 P'
_chemical_formula_sum 'C23 H25 F6 N2 Os P'
_chemical_formula_weight 664.62
_chemical_name_systematic
;
 ?
;
_space_group_IT_number 5
_symmetry_cell_setting monoclinic
_symmetry_space_group_name_Hall 'C 2y'
_symmetry_space_group_name_H-M 'C 1 2 1'
_atom_sites_solution_hydrogens geom
_atom_sites_solution_primary direct
_atom_sites_solution_secondary difmap
_audit_creation_method SHELXL-97
_cell_angle_alpha 90.00
_cell_angle_beta 106.497(2)
_cell_angle_gamma 90.00
_cell_formula_units_Z 4
_cell_length_a 26.1320(12)
_cell_length_b 10.2475(3)
_cell_length_c 9.0981(4)
_cell_measurement_reflns_used 9482
_cell_measurement_temperature 173(2)
_cell_measurement_theta_max 27.485
_cell_measurement_theta_min 0.407
_cell_volume 2336.07(17)
_computing_cell_refinement 'Denzo (Nonius B.V., 1998)'
_computing_data_collection 'Collect (Nonius B.V., 1998)'
_computing_data_reduction 'Denzo (Nonius B.V., 1998)'
_computing_molecular_graphics 'PLATON 98 (Spek, 1998)'
_computing_publication_material 'SHELXL-97 (Sheldrick, 1997)'
_computing_structure_refinement 'SHELXL-97 (Sheldrick, 1997)'
_computing_structure_solution 'SHELXS-97 (Sheldrick, 1997)'
_diffrn_ambient_temperature 173(2)
_diffrn_measured_fraction_theta_full 0.999
_diffrn_measured_fraction_theta_max 0.999
_diffrn_measurement_device_type KappaCCD
_diffrn_measurement_method 'phi and omega scans'
_diffrn_radiation_monochromator graphite
_diffrn_radiation_source 'fine-focus sealed tube'
_diffrn_radiation_type MoK\a
_diffrn_radiation_wavelength 0.71073
_diffrn_reflns_av_R_equivalents 0.0485
_diffrn_reflns_av_sigmaI/netI 0.0494
_diffrn_reflns_limit_h_max 33
_diffrn_reflns_limit_h_min -30
_diffrn_reflns_limit_k_max 13
_diffrn_reflns_limit_k_min -13
_diffrn_reflns_limit_l_max 11
_diffrn_reflns_limit_l_min -11
_diffrn_reflns_number 11979
_diffrn_reflns_theta_full 27.49
_diffrn_reflns_theta_max 27.49
_diffrn_reflns_theta_min 1.63
_exptl_absorpt_coefficient_mu 5.589
_exptl_absorpt_correction_T_max 0.34484
_exptl_absorpt_correction_T_min 0.16218
_exptl_absorpt_correction_type multi-scan
_exptl_absorpt_process_details 'MULscanABS in PLATON (Spek, 2003)'
_exptl_crystal_colour yellow
_exptl_crystal_density_diffrn 1.890
_exptl_crystal_description block
_exptl_crystal_F_000 1288
_exptl_crystal_size_max 0.40
_exptl_crystal_size_mid 0.40
_exptl_crystal_size_min 0.20
_refine_diff_density_max 1.523
_refine_diff_density_min -2.694
_refine_diff_density_rms 0.221
_refine_ls_abs_structure_details 'Flack H D (1983), Acta Cryst. A39, 876-881'
_refine_ls_abs_structure_Flack -0.018(11)
_refine_ls_extinction_method none
_refine_ls_goodness_of_fit_ref 1.137
_refine_ls_hydrogen_treatment constr
_refine_ls_matrix_type full
_refine_ls_number_parameters 302
_refine_ls_number_reflns 5214
_refine_ls_number_restraints 1
_refine_ls_restrained_S_all 1.137
_refine_ls_R_factor_all 0.0388
_refine_ls_R_factor_gt 0.0343
_refine_ls_shift/su_max 0.002
_refine_ls_shift/su_mean 0.000
_refine_ls_structure_factor_coef Fsqd
_refine_ls_weighting_details 'calc w=1/[\s^2^(Fo^2^)+(0.0582P)^2^+2.6851P] where P=(Fo^2^+2Fc^2^)/3'
_refine_ls_weighting_scheme calc
_refine_ls_wR_factor_gt 0.0906
_refine_ls_wR_factor_ref 0.1002
_reflns_number_gt 4847
_reflns_number_total 5214
_reflns_threshold_expression I>2sigma(I)
_cod_data_source_file ic302779q_si_003.cif
_cod_data_source_block pfeff13a
_cod_original_cell_volume 2336.06(16)
_cod_original_sg_symbol_H-M 'C 2'
_cod_database_code 4334061

loop_
_symmetry_equiv_pos_as_xyz
'x, y, z'
'-x, y, -z'
'x+1/2, y+1/2, z'
'-x+1/2, y+1/2, -z'

loop_
_atom_site_label
_atom_site_type_symbol
_atom_site_fract_x
_atom_site_fract_y
_atom_site_fract_z
_atom_site_U_iso_or_equiv
_atom_site_adp_type
_atom_site_occupancy
_atom_site_symmetry_multiplicity
_atom_site_calc_flag
_atom_site_refinement_flags
C1 C 0.9228(3) 0.7426(7) 0.5210(9) 0.0277(16) Uani 1 1 d .
H1 H 0.9365 0.7257 0.4367 0.033 Uiso 1 1 calc R
C2 C 0.9515(3) 0.8253(9) 0.6382(10) 0.0335(18) Uani 1 1 d .
H2 H 0.9848 0.8613 0.6359 0.040 Uiso 1 1 calc R
C3 C 0.9300(4) 0.8532(8) 0.7582(11) 0.0368(19) Uani 1 1 d .
H3 H 0.9479 0.9109 0.8381 0.044 Uiso 1 1 calc R
C4 C 0.8823(3) 0.7958(8) 0.7591(9) 0.0304(17) Uani 1 1 d .
H4 H 0.8673 0.8141 0.8406 0.036 Uiso 1 1 calc R
C5 C 0.8560(3) 0.7120(7) 0.6428(8) 0.0232(14) Uani 1 1 d .
C6 C 0.8060(3) 0.6447(7) 0.6318(8) 0.0227(14) Uani 1 1 d .
C7 C 0.7780(4) 0.6539(8) 0.7436(9) 0.0321(17) Uani 1 1 d .
H7 H 0.7907 0.7074 0.8317 0.039 Uiso 1 1 calc R
C8 C 0.7309(3) 0.5814(15) 0.7200(9) 0.042(3) Uani 1 1 d .
H8 H 0.7117 0.5865 0.7942 0.050 Uiso 1 1 calc R
C9 C 0.7118(3) 0.5050(8) 0.5968(10) 0.0349(19) Uani 1 1 d .
H9 H 0.6790 0.4597 0.5831 0.042 Uiso 1 1 calc R
C10 C 0.7408(3) 0.4920(8) 0.4868(9) 0.0294(17) Uani 1 1 d .
H10 H 0.7284 0.4338 0.4029 0.035 Uiso 1 1 calc R
C11 C 0.7872(2) 0.5639(14) 0.5007(7) 0.0233(11) Uani 1 1 d .
C12 C 0.7651(4) 0.6447(10) 0.1660(12) 0.027(2) Uani 1 1 d .
C13 C 0.7673(5) 0.5060(10) 0.1458(12) 0.031(2) Uani 1 1 d .
H13 H 0.7370 0.4528 0.1400 0.038 Uiso 1 1 calc R
C14 C 0.8167(4) 0.4495(8) 0.1346(10) 0.029(2) Uani 1 1 d .
H14 H 0.8189 0.3575 0.1251 0.034 Uiso 1 1 calc R
C15 C 0.8623(4) 0.5263(8) 0.1371(10) 0.027(2) Uani 1 1 d .
C16 C 0.8581(4) 0.6626(8) 0.1567(9) 0.0240(17) Uani 1 1 d .
H16 H 0.8879 0.7166 0.1595 0.029 Uiso 1 1 calc R
C17 C 0.8106(4) 0.7209(8) 0.1723(10) 0.0258(18) Uani 1 1 d .
H17 H 0.8095 0.8125 0.1872 0.031 Uiso 1 1 calc R
C18 C 0.7141(3) 0.7072(9) 0.1820(10) 0.0352(18) Uani 1 1 d .
H18A H 0.7229 0.7883 0.2409 0.053 Uiso 1 1 calc R
H18B H 0.6963 0.6470 0.2354 0.053 Uiso 1 1 calc R
H18C H 0.6902 0.7266 0.0800 0.053 Uiso 1 1 calc R
C19 C 0.9130(4) 0.4590(8) 0.1212(10) 0.0317(18) Uani 1 1 d .
H19 H 0.9126 0.3677 0.1597 0.038 Uiso 1 1 calc R
C20 C 0.9109(5) 0.4494(10) -0.0477(11) 0.046(2) Uani 1 1 d .
H20A H 0.9150 0.5367 -0.0870 0.068 Uiso 1 1 calc R
H20B H 0.8764 0.4127 -0.1058 0.068 Uiso 1 1 calc R
H20C H 0.9398 0.3929 -0.0589 0.068 Uiso 1 1 calc R
C21 C 0.9642(4) 0.5218(12) 0.2167(17) 0.069(4) Uani 1 1 d .
H21A H 0.9945 0.4655 0.2172 0.104 Uiso 1 1 calc R
H21B H 0.9624 0.5338 0.3220 0.104 Uiso 1 1 calc R
H21C H 0.9687 0.6069 0.1727 0.104 Uiso 1 1 calc R
C22 C 0.8913(4) 0.3189(8) 0.5332(10) 0.0330(18) Uani 1 1 d .
C23 C 0.9153(5) 0.1995(9) 0.6071(13) 0.055(3) Uani 1 1 d .
H23A H 0.8878 0.1449 0.6302 0.083 Uiso 1 1 calc R
H23B H 0.9427 0.2209 0.7024 0.083 Uiso 1 1 calc R
H23C H 0.9317 0.1522 0.5384 0.083 Uiso 1 1 calc R
F1 F 0.5329(3) 0.5976(6) 0.7453(9) 0.071(2) Uani 1 1 d .
F2 F 0.5946(3) 0.4607(6) 0.7026(7) 0.0531(16) Uani 1 1 d .
F3 F 0.5566(2) 0.4157(5) 0.8882(7) 0.0468(13) Uani 1 1 d .
F4 F 0.6425(2) 0.4762(5) 0.9494(7) 0.0477(14) Uani 1 1 d .
F5 F 0.5814(3) 0.6134(6) 0.9948(8) 0.0583(17) Uani 1 1 d .
F6 F 0.6188(2) 0.6594(5) 0.8038(8) 0.0493(15) Uani 1 1 d .
N1 N 0.8760(3) 0.6856(7) 0.5236(9) 0.0266(16) Uani 1 1 d .
N2 N 0.8725(3) 0.4112(7) 0.4737(9) 0.0272(16) Uani 1 1 d .
Os1 Os 0.832315(8) 0.56578(3) 0.34632(2) 0.02073(9) Uani 1 1 d .
P1 P 0.58746(8) 0.53808(17) 0.8475(3) 0.0284(5) Uani 1 1 d .

loop_
_atom_site_aniso_label
_atom_site_aniso_U_11
_atom_site_aniso_U_22
_atom_site_aniso_U_33
_atom_site_aniso_U_23
_atom_site_aniso_U_13
_atom_site_aniso_U_12
C1 0.029(4) 0.031(4) 0.023(4) -0.004(3) 0.009(3) -0.006(3)
C2 0.030(4) 0.042(4) 0.028(4) -0.011(4) 0.007(3) -0.009(3)
C3 0.044(5) 0.036(4) 0.028(5) -0.011(4) 0.006(4) -0.007(4)
C4 0.036(4) 0.035(4) 0.021(4) -0.009(3) 0.009(3) 0.002(3)
C5 0.030(4) 0.022(3) 0.017(3) -0.002(3) 0.005(3) 0.004(3)
C6 0.032(4) 0.026(3) 0.014(3) -0.001(3) 0.012(3) 0.002(3)
C7 0.044(5) 0.036(4) 0.022(4) 0.000(3) 0.018(4) 0.002(4)
C8 0.041(4) 0.061(8) 0.032(4) 0.004(5) 0.025(3) 0.010(6)
C9 0.031(4) 0.036(4) 0.039(5) 0.015(4) 0.014(4) -0.006(3)
C10 0.027(4) 0.039(4) 0.022(4) 0.006(3) 0.007(3) -0.005(3)
C11 0.021(3) 0.025(3) 0.024(3) -0.007(6) 0.007(2) 0.001(6)
C12 0.030(5) 0.028(4) 0.017(4) 0.006(3) -0.003(4) -0.005(4)
C13 0.038(6) 0.032(4) 0.020(5) -0.002(4) 0.002(4) -0.010(4)
C14 0.034(5) 0.025(4) 0.025(5) -0.012(3) 0.005(4) -0.009(3)
C15 0.044(5) 0.028(5) 0.017(4) -0.011(3) 0.020(3) -0.009(3)
C16 0.041(5) 0.023(4) 0.013(4) 0.001(3) 0.015(3) 0.004(3)
C17 0.034(5) 0.024(4) 0.019(4) 0.005(3) 0.007(3) -0.001(3)
C18 0.033(4) 0.042(4) 0.030(4) 0.004(4) 0.007(4) 0.004(4)
C19 0.040(5) 0.028(4) 0.030(4) -0.006(3) 0.015(4) -0.001(3)
C20 0.058(6) 0.048(5) 0.037(5) -0.011(4) 0.024(5) -0.001(5)
C21 0.027(5) 0.079(9) 0.101(10) -0.037(7) 0.017(6) 0.002(4)
C22 0.040(5) 0.036(4) 0.021(4) 0.000(3) 0.006(4) 0.008(4)
C23 0.067(7) 0.032(4) 0.052(6) 0.014(4) -0.008(5) 0.017(5)
F1 0.042(3) 0.068(6) 0.093(5) 0.026(4) 0.005(3) 0.014(3)
F2 0.082(5) 0.047(3) 0.034(3) -0.014(3) 0.023(3) -0.010(3)
F3 0.046(3) 0.046(3) 0.045(3) 0.003(3) 0.008(3) -0.021(2)
F4 0.037(3) 0.042(3) 0.057(4) 0.002(3) 0.000(3) 0.001(2)
F5 0.065(4) 0.059(3) 0.059(4) -0.025(3) 0.032(3) -0.006(3)
F6 0.051(3) 0.025(2) 0.077(5) 0.013(3) 0.028(3) -0.006(2)
N1 0.032(4) 0.030(4) 0.020(4) -0.001(3) 0.010(3) 0.002(3)
N2 0.029(4) 0.029(4) 0.024(4) 0.002(3) 0.008(3) 0.008(3)
Os1 0.02430(13) 0.02042(12) 0.01756(13) -0.00164(17) 0.00608(9) -0.00083(18)
P1 0.0268(9) 0.0274(14) 0.0300(10) -0.0007(7) 0.0064(8) -0.0022(7)

loop_
_atom_type_symbol
_atom_type_description
_atom_type_scat_dispersion_real
_atom_type_scat_dispersion_imag
_atom_type_scat_source
C C 0.0033 0.0016 'International Tables Vol C Tables 4.2.6.8 and 6.1.1.4'
H H 0.0000 0.0000 'International Tables Vol C Tables 4.2.6.8 and 6.1.1.4'
F F 0.0171 0.0103 'International Tables Vol C Tables 4.2.6.8 and 6.1.1.4'
N N 0.0061 0.0033 'International Tables Vol C Tables 4.2.6.8 and 6.1.1.4'
Os Os -1.2165 7.6030 'International Tables Vol C Tables 4.2.6.8 and 6.1.1.4'
P P 0.1023 0.0942 'International Tables Vol C Tables 4.2.6.8 and 6.1.1.4'

loop_
_geom_angle_atom_site_label_1
_geom_angle_atom_site_label_2
_geom_angle_atom_site_label_3
_geom_angle
N1 C1 C2 122.4(7)
N1 C1 H1 118.8
C2 C1 H1 118.8
C3 C2 C1 118.3(8)
C3 C2 H2 120.8
C1 C2 H2 120.8
C4 C3 C2 118.9(8)
C4 C3 H3 120.6
C2 C3 H3 120.6
C3 C4 C5 120.8(7)
C3 C4 H4 119.6
C5 C4 H4 119.6
N1 C5 C4 121.0(7)
N1 C5 C6 113.1(7)
C4 C5 C6 125.9(7)
C7 C6 C11 121.1(7)
C7 C6 C5 123.8(7)
C11 C6 C5 115.0(6)
C8 C7 C6 117.7(8)
C8 C7 H7 121.1
C6 C7 H7 121.1
C9 C8 C7 122.7(7)
C9 C8 H8 118.7
C7 C8 H8 118.7
C8 C9 C10 119.7(8)
C8 C9 H9 120.1
C10 C9 H9 120.1
C11 C10 C9 120.7(8)
C11 C10 H10 119.7
C9 C10 H10 119.7
C10 C11 C6 118.0(6)
C10 C11 Os1 126.2(6)
C6 C11 Os1 115.8(6)
C17 C12 C13 119.2(11)
C17 C12 C18 120.9(9)
C13 C12 C18 119.8(10)
C17 C12 Os1 71.7(6)
C13 C12 Os1 71.2(8)
C18 C12 Os1 128.4(7)
C12 C13 C14 118.3(11)
C12 C13 Os1 70.6(8)
C14 C13 Os1 71.0(6)
C12 C13 H13 120.8
C14 C13 H13 120.8
Os1 C13 H13 129.9
C15 C14 C13 122.6(8)
C15 C14 Os1 75.0(5)
C13 C14 Os1 70.6(6)
C15 C14 H14 118.7
C13 C14 H14 118.7
Os1 C14 H14 128.0
C16 C15 C14 117.0(8)
C16 C15 C19 123.6(8)
C14 C15 C19 119.4(7)
C16 C15 Os1 70.4(5)
C14 C15 Os1 68.2(5)
C19 C15 Os1 131.7(6)
C15 C16 C17 121.9(9)
C15 C16 Os1 73.3(5)
C17 C16 Os1 69.4(5)
C15 C16 H16 119.1
C17 C16 H16 119.1
Os1 C16 H16 131.1
C12 C17 C16 121.0(9)
C12 C17 Os1 70.8(6)
C16 C17 Os1 73.4(5)
C12 C17 H17 119.5
C16 C17 H17 119.5
Os1 C17 H17 128.5
C12 C18 H18A 109.5
C12 C18 H18B 109.5
H18A C18 H18B 109.5
C12 C18 H18C 109.5
H18A C18 H18C 109.5
H18B C18 H18C 109.5
C21 C19 C20 112.3(8)
C21 C19 C15 113.5(7)
C20 C19 C15 109.7(8)
C21 C19 H19 107.0
C20 C19 H19 107.0
C15 C19 H19 107.0
C19 C20 H20A 109.5
C19 C20 H20B 109.5
H20A C20 H20B 109.5
C19 C20 H20C 109.5
H20A C20 H20C 109.5
H20B C20 H20C 109.5
C19 C21 H21A 109.5
C19 C21 H21B 109.5
H21A C21 H21B 109.5
C19 C21 H21C 109.5
H21A C21 H21C 109.5
H21B C21 H21C 109.5
N2 C22 C23 179.0(10)
C22 C23 H23A 109.5
C22 C23 H23B 109.5
H23A C23 H23B 109.5
C22 C23 H23C 109.5
H23A C23 H23C 109.5
H23B C23 H23C 109.5
C5 N1 C1 118.6(7)
C5 N1 Os1 118.9(6)
C1 N1 Os1 122.4(6)
C22 N2 Os1 173.3(8)
N2 Os1 C11 84.8(4)
N2 Os1 N1 86.4(3)
C11 Os1 N1 76.9(3)
N2 Os1 C12 151.1(3)
C11 Os1 C12 91.2(3)
N1 Os1 C12 120.5(3)
N2 Os1 C13 113.7(4)
C11 Os1 C13 96.0(3)
N1 Os1 C13 158.2(4)
C12 Os1 C13 38.2(3)
N2 Os1 C17 160.7(3)
C11 Os1 C17 114.5(4)
N1 Os1 C17 96.0(3)
C12 Os1 C17 37.5(3)
C13 Os1 C17 67.9(4)
N2 Os1 C14 90.8(3)
C11 Os1 C14 126.0(4)
N1 Os1 C14 156.6(3)
C12 Os1 C14 68.6(4)
C13 Os1 C14 38.4(4)
C17 Os1 C14 79.4(4)
N2 Os1 C16 123.5(3)
C11 Os1 C16 150.9(4)
N1 Os1 C16 96.7(3)
C12 Os1 C16 67.3(3)
C13 Os1 C16 79.4(4)
C17 Os1 C16 37.2(3)
C14 Os1 C16 65.8(3)
N2 Os1 C15 95.2(3)
C11 Os1 C15 162.8(3)
N1 Os1 C15 120.3(3)
C12 Os1 C15 80.4(4)
C13 Os1 C15 68.1(4)
C17 Os1 C15 67.0(3)
C14 Os1 C15 36.8(3)
C16 Os1 C15 36.3(3)
F1 P1 F3 90.6(3)
F1 P1 F5 91.1(4)
F3 P1 F5 90.5(3)
F1 P1 F2 90.2(4)
F3 P1 F2 89.2(3)
F5 P1 F2 178.7(4)
F1 P1 F6 89.6(4)
F3 P1 F6 178.8(4)
F5 P1 F6 90.7(3)
F2 P1 F6 89.6(3)
F1 P1 F4 179.2(4)
F3 P1 F4 89.1(3)
F5 P1 F4 89.6(4)
F2 P1 F4 89.2(4)
F6 P1 F4 90.7(3)

loop_
_geom_bond_atom_site_label_1
_geom_bond_atom_site_label_2
_geom_bond_distance
C1 N1 1.363(11)
C1 C2 1.401(11)
C1 H1 0.9500
C2 C3 1.391(12)
C2 H2 0.9500
C3 C4 1.382(12)
C3 H3 0.9500
C4 C5 1.385(11)
C4 H4 0.9500
C5 N1 1.357(10)
C5 C6 1.456(11)
C6 C7 1.415(10)
C6 C11 1.420(12)
C7 C8 1.401(14)
C7 H7 0.9500
C8 C9 1.342(15)
C8 H8 0.9500
C9 C10 1.424(12)
C9 H9 0.9500
C10 C11 1.394(12)
C10 H10 0.9500
C11 Os1 2.074(6)
C12 C17 1.411(13)
C12 C13 1.436(11)
C12 C18 1.522(14)
C12 Os1 2.190(11)
C13 C14 1.447(15)
C13 Os1 2.198(11)
C13 H13 0.9500
C14 C15 1.422(12)
C14 Os1 2.203(8)
C14 H14 0.9500
C15 C16 1.416(13)
C15 C19 1.537(12)
C15 Os1 2.291(8)
C16 C17 1.421(12)
C16 Os1 2.253(8)
C16 H16 0.9500
C17 Os1 2.201(8)
C17 H17 0.9500
C18 H18A 0.9800
C18 H18B 0.9800
C18 H18C 0.9800
C19 C21 1.516(14)
C19 C20 1.525(12)
C19 H19 1.0000
C20 H20A 0.9800
C20 H20B 0.9800
C20 H20C 0.9800
C21 H21A 0.9800
C21 H21B 0.9800
C21 H21C 0.9800
C22 N2 1.129(11)
C22 C23 1.450(12)
C23 H23A 0.9800
C23 H23B 0.9800
C23 H23C 0.9800
F1 P1 1.586(7)
F2 P1 1.594(6)
F3 P1 1.590(5)
F4 P1 1.604(6)
F5 P1 1.593(6)
F6 P1 1.599(5)
N1 Os1 2.090(8)
N2 Os1 2.066(7)

loop_
_geom_torsion_atom_site_label_1
_geom_torsion_atom_site_label_2
_geom_torsion_atom_site_label_3
_geom_torsion_atom_site_label_4
_geom_torsion
N1 C1 C2 C3 -2.4(14)
C1 C2 C3 C4 1.8(14)
C2 C3 C4 C5 -0.1(13)
C3 C4 C5 N1 -1.0(12)
C3 C4 C5 C6 179.3(8)
N1 C5 C6 C7 178.4(7)
C4 C5 C6 C7 -1.9(12)
N1 C5 C6 C11 0.3(10)
C4 C5 C6 C11 180.0(9)
C11 C6 C7 C8 -0.5(13)
C5 C6 C7 C8 -178.6(9)
C6 C7 C8 C9 -0.1(16)
C7 C8 C9 C10 2.2(17)
C8 C9 C10 C11 -3.9(15)
C9 C10 C11 C6 3.2(14)
C9 C10 C11 Os1 -176.4(7)
C7 C6 C11 C10 -1.1(14)
C5 C6 C11 C10 177.1(8)
C7 C6 C11 Os1 178.6(6)
C5 C6 C11 Os1 -3.2(11)
C17 C12 C13 C14 0.7(18)
C18 C12 C13 C14 -178.6(8)
Os1 C12 C13 C14 -54.4(9)
C17 C12 C13 Os1 55.1(10)
C18 C12 C13 Os1 -124.2(10)
C12 C13 C14 C15 -2.3(16)
Os1 C13 C14 C15 -56.6(8)
C12 C13 C14 Os1 54.2(10)
C13 C14 C15 C16 2.1(14)
Os1 C14 C15 C16 -52.5(8)
C13 C14 C15 C19 -178.8(9)
Os1 C14 C15 C19 126.6(8)
C13 C14 C15 Os1 54.6(8)
C14 C15 C16 C17 -0.4(14)
C19 C15 C16 C17 -179.4(7)
Os1 C15 C16 C17 -51.8(8)
C14 C15 C16 Os1 51.4(7)
C19 C15 C16 Os1 -127.6(9)
C13 C12 C17 C16 1.0(16)
C18 C12 C17 C16 -179.7(8)
Os1 C12 C17 C16 55.9(8)
C13 C12 C17 Os1 -54.9(10)
C18 C12 C17 Os1 124.4(9)
C15 C16 C17 C12 -1.2(14)
Os1 C16 C17 C12 -54.7(8)
C15 C16 C17 Os1 53.5(8)
C16 C15 C19 C21 35.0(13)
C14 C15 C19 C21 -144.1(10)
Os1 C15 C19 C21 -58.0(11)
C16 C15 C19 C20 -91.5(10)
C14 C15 C19 C20 89.4(10)
Os1 C15 C19 C20 175.5(6)
C4 C5 N1 C1 0.4(12)
C6 C5 N1 C1 -179.9(7)
C4 C5 N1 Os1 -176.9(6)
C6 C5 N1 Os1 2.8(9)
C2 C1 N1 C5 1.3(13)
C2 C1 N1 Os1 178.5(7)
C10 C11 Os1 N2 -89.3(10)
C6 C11 Os1 N2 91.0(8)
C10 C11 Os1 N1 -176.9(10)
C6 C11 Os1 N1 3.5(7)
C10 C11 Os1 C12 62.1(10)
C6 C11 Os1 C12 -117.6(8)
C10 C11 Os1 C13 24.1(10)
C6 C11 Os1 C13 -155.6(8)
C10 C11 Os1 C17 92.5(10)
C6 C11 Os1 C17 -87.2(8)
C10 C11 Os1 C14 -2.1(12)
C6 C11 Os1 C14 178.2(6)
C10 C11 Os1 C16 103.1(13)
C6 C11 Os1 C16 -76.6(8)
C10 C11 Os1 C15 2(2)
C6 C11 Os1 C15 -178.1(9)
C5 N1 Os1 N2 -89.0(6)
C1 N1 Os1 N2 93.8(7)
C5 N1 Os1 C11 -3.5(7)
C1 N1 Os1 C11 179.3(8)
C5 N1 Os1 C12 80.1(7)
C1 N1 Os1 C12 -97.1(7)
C5 N1 Os1 C13 69.6(11)
C1 N1 Os1 C13 -107.6(11)
C5 N1 Os1 C17 110.2(6)
C1 N1 Os1 C17 -67.0(7)
C5 N1 Os1 C14 -172.8(7)
C1 N1 Os1 C14 10.0(12)
C5 N1 Os1 C16 147.6(6)
C1 N1 Os1 C16 -29.6(7)
C5 N1 Os1 C15 177.0(6)
C1 N1 Os1 C15 -0.2(8)
C17 C12 Os1 N2 -147.8(6)
C13 C12 Os1 N2 -16.8(12)
C18 C12 Os1 N2 96.8(11)
C17 C12 Os1 C11 130.7(6)
C13 C12 Os1 C11 -98.2(7)
C18 C12 Os1 C11 15.4(9)
C17 C12 Os1 N1 55.2(7)
C13 C12 Os1 N1 -173.7(6)
C18 C12 Os1 N1 -60.2(9)
C17 C12 Os1 C13 -131.0(10)
C18 C12 Os1 C13 113.6(11)
C13 C12 Os1 C17 131.0(10)
C18 C12 Os1 C17 -115.4(11)
C17 C12 Os1 C14 -100.7(7)
C13 C12 Os1 C14 30.3(6)
C18 C12 Os1 C14 143.9(9)
C17 C12 Os1 C16 -29.0(5)
C13 C12 Os1 C16 102.0(7)
C18 C12 Os1 C16 -144.4(9)
C17 C12 Os1 C15 -64.4(6)
C13 C12 Os1 C15 66.6(7)
C18 C12 Os1 C15 -179.8(9)
C12 C13 Os1 N2 171.2(6)
C14 C13 Os1 N2 -58.0(6)
C12 C13 Os1 C11 84.3(7)
C14 C13 Os1 C11 -144.9(6)
C12 C13 Os1 N1 14.7(14)
C14 C13 Os1 N1 145.5(8)
C14 C13 Os1 C12 130.8(9)
C12 C13 Os1 C17 -29.7(6)
C14 C13 Os1 C17 101.1(7)
C12 C13 Os1 C14 -130.8(9)
C12 C13 Os1 C16 -66.7(7)
C14 C13 Os1 C16 64.1(6)
C12 C13 Os1 C15 -102.7(7)
C14 C13 Os1 C15 28.0(5)
C12 C17 Os1 N2 129.1(9)
C16 C17 Os1 N2 -3.1(12)
C12 C17 Os1 C11 -56.3(7)
C16 C17 Os1 C11 171.5(5)
C12 C17 Os1 N1 -134.6(6)
C16 C17 Os1 N1 93.2(5)
C16 C17 Os1 C12 -132.2(8)
C12 C17 Os1 C13 30.2(6)
C16 C17 Os1 C13 -102.0(6)
C12 C17 Os1 C14 68.5(6)
C16 C17 Os1 C14 -63.7(5)
C12 C17 Os1 C16 132.2(8)
C12 C17 Os1 C15 104.9(6)
C16 C17 Os1 C15 -27.3(5)
C15 C14 Os1 N2 -97.6(5)
C13 C14 Os1 N2 129.1(6)
C15 C14 Os1 C11 178.2(6)
C13 C14 Os1 C11 44.9(7)
C15 C14 Os1 N1 -14.7(11)
C13 C14 Os1 N1 -148.0(8)
C15 C14 Os1 C12 103.1(6)
C13 C14 Os1 C12 -30.2(5)
C15 C14 Os1 C13 133.3(8)
C15 C14 Os1 C17 65.6(5)
C13 C14 Os1 C17 -67.7(6)
C15 C14 Os1 C16 29.2(6)
C13 C14 Os1 C16 -104.1(6)
C13 C14 Os1 C15 -133.3(8)
C15 C16 Os1 N2 44.2(7)
C17 C16 Os1 N2 178.8(5)
C15 C16 Os1 C11 -150.7(6)
C17 C16 Os1 C11 -16.1(9)
C15 C16 Os1 N1 134.3(6)
C17 C16 Os1 N1 -91.1(5)
C15 C16 Os1 C12 -105.3(7)
C17 C16 Os1 C12 29.2(5)
C15 C16 Os1 C13 -67.3(7)
C17 C16 Os1 C13 67.2(6)
C15 C16 Os1 C17 -134.5(9)
C15 C16 Os1 C14 -29.6(6)
C17 C16 Os1 C14 105.0(6)
C17 C16 Os1 C15 134.5(9)
C16 C15 Os1 N2 -144.3(6)
C14 C15 Os1 N2 84.4(5)
C19 C15 Os1 N2 -26.2(8)
C16 C15 Os1 C11 126.4(13)
C14 C15 Os1 C11 -4.9(16)
C19 C15 Os1 C11 -115.5(15)
C16 C15 Os1 N1 -55.4(7)
C14 C15 Os1 N1 173.3(5)
C19 C15 Os1 N1 62.7(8)
C16 C15 Os1 C12 64.5(6)
C14 C15 Os1 C12 -66.9(6)
C19 C15 Os1 C12 -177.5(8)
C16 C15 Os1 C13 102.2(7)
C14 C15 Os1 C13 -29.2(6)
C19 C15 Os1 C13 -139.7(8)
C16 C15 Os1 C17 27.9(6)
C14 C15 Os1 C17 -103.5(6)
C19 C15 Os1 C17 145.9(8)
C16 C15 Os1 C14 131.4(9)
C19 C15 Os1 C14 -110.6(10)
C14 C15 Os1 C16 -131.4(9)
C19 C15 Os1 C16 118.0(10)
